data_8105822
loop_
_publ_author_name
'Wang, Su-Juan'
'Zhu, Dong-Jian'
'Ren, Ai-Shan'
'Yan, Xiao-Wei'

_publ_section_title
;
 The crystal structure of bis(ferrocenecarboxylato-\k2
 O,O&#x2032;)bis[4-(dimethylamino)pyridine-\kN]copper(II) ---
 acetonitrile(1/2), C40H44CuO4Fe2N6
;
_journal_issue 4
_journal_name_full 'Zeitschrift f\"ur Kristallographie - New Crystal Structures'
_journal_page_first 691
_journal_page_last 692
_journal_paper_doi 10.1515/ncrs-2019-0038
_journal_volume 234
_journal_year 2019
_chemical_formula_sum 'C40 H44 Cu Fe2 N6 O4'
_chemical_formula_weight 848.05
_space_group_crystal_system triclinic
_space_group_IT_number 2
_space_group_name_Hall '-P 1'
_space_group_name_H-M_alt 'P -1'
_atom_sites_solution_hydrogens geom
_cell_angle_alpha 87.111(2)
_cell_angle_beta 85.196(2)
_cell_angle_gamma 89.736(2)
_cell_formula_units_Z 1
_cell_length_a 7.4758(4)
_cell_length_b 7.7447(5)
_cell_length_c 16.2929(10)
_cell_measurement_reflns_used 5284
_cell_measurement_temperature 150(2)
_cell_measurement_theta_max 26.39
_cell_measurement_theta_min 3.08
_cell_volume 938.81(10)
_computing_cell_refinement 'Bruker SAINT'
_computing_data_collection 'Bruker APEX3'
_computing_data_reduction 'Bruker SAINT'
_computing_molecular_graphics 'Bruker SHELXTL'
_computing_publication_material 'Bruker SHELXTL'
_computing_structure_refinement 'SHELXL-2018/1 (Sheldrick, 2018)'
_computing_structure_solution 'SHELXS-97 (Sheldrick 2008)'
_diffrn_ambient_temperature 150(2)
_diffrn_measured_fraction_theta_full 0.994
_diffrn_measured_fraction_theta_max 0.980
_diffrn_measurement_device_type 'Bruker APEX-III CMOS'
_diffrn_measurement_method '\f and \w scans'
_diffrn_radiation_type MoK\a
_diffrn_radiation_wavelength 0.71073
_diffrn_reflns_av_R_equivalents 0.0640
_diffrn_reflns_av_unetI/netI 0.0690
_diffrn_reflns_Laue_measured_fraction_full 0.994
_diffrn_reflns_Laue_measured_fraction_max 0.980
_diffrn_reflns_limit_h_max 9
_diffrn_reflns_limit_h_min -9
_diffrn_reflns_limit_k_max 9
_diffrn_reflns_limit_k_min -9
_diffrn_reflns_limit_l_max 20
_diffrn_reflns_limit_l_min 0
_diffrn_reflns_number 3819
_diffrn_reflns_point_group_measured_fraction_full 0.994
_diffrn_reflns_point_group_measured_fraction_max 0.980
_diffrn_reflns_theta_full 25.242
_diffrn_reflns_theta_max 26.187
_diffrn_reflns_theta_min 2.860
_exptl_absorpt_coefficient_mu 1.374
_exptl_absorpt_correction_type multi-scan
_exptl_absorpt_process_details sadabs
_exptl_crystal_colour blue
_exptl_crystal_density_diffrn 1.500
_exptl_crystal_description block
_exptl_crystal_F_000 439
_exptl_crystal_size_max 0.250
_exptl_crystal_size_mid 0.130
_exptl_crystal_size_min 0.120
_exptl_transmission_factor_max 0.745316
_exptl_transmission_factor_min 0.605824
_refine_diff_density_max 0.785
_refine_diff_density_min -0.810
_refine_diff_density_rms 0.177
_refine_ls_extinction_method none
_refine_ls_goodness_of_fit_ref 1.163
_refine_ls_hydrogen_treatment constr
_refine_ls_matrix_type full
_refine_ls_number_parameters 246
_refine_ls_number_reflns 3819
_refine_ls_number_restraints 0
_refine_ls_restrained_S_all 1.163
_refine_ls_R_factor_all 0.0940
_refine_ls_R_factor_gt 0.0672
_refine_ls_shift/su_max 0.000
_refine_ls_shift/su_mean 0.000
_refine_ls_structure_factor_coef Fsqd
_refine_ls_weighting_details 'w=1/[\s^2^(Fo^2^)+(0.0083P)^2^+3.4120P] where P=(Fo^2^+2Fc^2^)/3'
_refine_ls_weighting_scheme calc
_refine_ls_wR_factor_gt 0.1197
_refine_ls_wR_factor_ref 0.1316
_reflns_Friedel_coverage 0.000
_reflns_Friedel_fraction_full .
_reflns_Friedel_fraction_max .
_reflns_number_gt 3089
_reflns_number_total 3819
_reflns_threshold_expression 'I > 2\s(I)'
_cod_data_source_file suppl_ncrs-2019-0038_suppl.cif
_cod_data_source_block mo
_cod_original_cell_volume 938.82(10)
_cod_database_code 8105822
_shelx_space_group_comment
; 
The symmetry employed for this shelxl refinement is uniquely defined 
by the following loop, which should always be used as a source of 
symmetry information in preference to the above space-group names. 
They are only intended as comments. 
;
_shelx_estimated_absorpt_t_min 0.725
_shelx_estimated_absorpt_t_max 0.853

loop_
_space_group_symop_operation_xyz
'x, y, z'
'-x, -y, -z'

loop_
_atom_site_label
_atom_site_type_symbol
_atom_site_fract_x
_atom_site_fract_y
_atom_site_fract_z
_atom_site_U_iso_or_equiv
_atom_site_adp_type
_atom_site_occupancy
_atom_site_site_symmetry_order
_atom_site_calc_flag
_atom_site_refinement_flags_posn
_atom_site_refinement_flags_adp
_atom_site_refinement_flags_occupancy
_atom_site_disorder_assembly
_atom_site_disorder_group
Cu1 Cu 0.500000 0.500000 0.500000 0.0106(3) Uani 1 2 d S . P . .
Fe1 Fe 0.49974(11) 0.53615(11) 0.17113(5) 0.0148(3) Uani 1 1 d . . . . .
O1 O 0.4377(6) 0.7117(5) 0.3866(3) 0.0176(9) Uani 1 1 d . . . . .
O2 O 0.6355(5) 0.4967(5) 0.3874(2) 0.0136(9) Uani 1 1 d . . . . .
N1 N 0.6848(7) 0.6512(6) 0.5384(3) 0.0134(11) Uani 1 1 d . . . . .
N2 N 1.0485(7) 0.9742(6) 0.6395(3) 0.0171(11) Uani 1 1 d . . . . .
N3 N 0.8868(14) 0.2079(13) 0.0418(6) 0.079(3) Uani 1 1 d . . . . .
C1 C 0.6579(8) 0.8233(7) 0.5423(4) 0.0145(13) Uani 1 1 d . . . . .
H1 H 0.552145 0.870335 0.521536 0.017 Uiso 1 1 calc R U . . .
C2 C 0.7736(8) 0.9354(8) 0.5745(4) 0.0163(13) Uani 1 1 d . . . . .
H2 H 0.745742 1.055002 0.576625 0.020 Uiso 1 1 calc R U . . .
C3 C 0.9345(8) 0.8695(7) 0.6042(3) 0.0133(12) Uani 1 1 d . . . . .
C4 C 0.9681(8) 0.6920(8) 0.5965(4) 0.0160(13) Uani 1 1 d . . . . .
H4 H 1.077012 0.642011 0.612456 0.019 Uiso 1 1 calc R U . . .
C5 C 0.8405(8) 0.5922(7) 0.5656(4) 0.0138(13) Uani 1 1 d . . . . .
H5 H 0.863843 0.471787 0.563092 0.017 Uiso 1 1 calc R U . . .
C6 C 1.2196(9) 0.9130(9) 0.6630(5) 0.0282(16) Uani 1 1 d . . . . .
H6A H 1.300468 1.011460 0.665579 0.042 Uiso 1 1 calc R U . . .
H6B H 1.271192 0.834061 0.622221 0.042 Uiso 1 1 calc R U . . .
H6C H 1.203682 0.851880 0.717251 0.042 Uiso 1 1 calc R U . . .
C7 C 1.0124(8) 1.1594(8) 0.6438(4) 0.0208(14) Uani 1 1 d . . . . .
H7A H 1.080849 1.206704 0.686237 0.031 Uiso 1 1 calc R U . . .
H7B H 0.883876 1.177598 0.657833 0.031 Uiso 1 1 calc R U . . .
H7C H 1.048235 1.217958 0.590284 0.031 Uiso 1 1 calc R U . . .
C8 C 0.5558(7) 0.6218(7) 0.3505(3) 0.0116(12) Uani 1 1 d . . . . .
C9 C 0.6085(8) 0.6575(8) 0.2615(3) 0.0140(13) Uani 1 1 d . . . . .
C10 C 0.5246(9) 0.7809(8) 0.2100(4) 0.0209(15) Uani 1 1 d . . . . .
H10 H 0.423468 0.859130 0.227785 0.025 Uiso 1 1 calc R U . . .
C11 C 0.6071(10) 0.7732(9) 0.1295(4) 0.0269(17) Uani 1 1 d . . . . .
H11 H 0.572238 0.843374 0.080144 0.032 Uiso 1 1 calc R U . . .
C12 C 0.7417(9) 0.6433(9) 0.1290(4) 0.0252(16) Uani 1 1 d . . . . .
H12 H 0.820200 0.608317 0.079893 0.030 Uiso 1 1 calc R U . . .
C13 C 0.7460(8) 0.5723(9) 0.2119(4) 0.0193(15) Uani 1 1 d . . . . .
H13 H 0.828776 0.479967 0.231279 0.023 Uiso 1 1 calc R U . . .
C14 C 0.3558(10) 0.3350(10) 0.2281(4) 0.0276(16) Uani 1 1 d . . . . .
H14 H 0.355028 0.295615 0.287566 0.033 Uiso 1 1 calc R U . . .
C15 C 0.2391(9) 0.4590(10) 0.1942(5) 0.0296(17) Uani 1 1 d . . . . .
H15 H 0.142143 0.523522 0.225778 0.036 Uiso 1 1 calc R U . . .
C16 C 0.2846(10) 0.4779(10) 0.1077(5) 0.0309(17) Uani 1 1 d . . . . .
H16 H 0.225493 0.556791 0.067697 0.037 Uiso 1 1 calc R U . . .
C17 C 0.4283(10) 0.3628(9) 0.0887(4) 0.0265(17) Uani 1 1 d . . . . .
H17 H 0.489727 0.347099 0.032656 0.032 Uiso 1 1 calc R U . . .
C18 C 0.4715(10) 0.2757(9) 0.1627(4) 0.0224(15) Uani 1 1 d . . . . .
H18 H 0.568547 0.187502 0.167856 0.027 Uiso 1 1 calc R U . . .
C19 C 0.9713(14) 0.1213(13) 0.0828(6) 0.053(2) Uani 1 1 d . . . . .
C20 C 1.0770(13) 0.0124(12) 0.1332(5) 0.056(3) Uani 1 1 d . . . . .
H20A H 1.002826 -0.083003 0.158746 0.084 Uiso 1 1 calc R U . . .
H20B H 1.122269 0.079868 0.176395 0.084 Uiso 1 1 calc R U . . .
H20C H 1.178370 -0.034290 0.099169 0.084 Uiso 1 1 calc R U . . .

loop_
_atom_site_aniso_label
_atom_site_aniso_U_11
_atom_site_aniso_U_22
_atom_site_aniso_U_33
_atom_site_aniso_U_23
_atom_site_aniso_U_13
_atom_site_aniso_U_12
Cu1 0.0115(6) 0.0095(6) 0.0113(5) -0.0015(4) -0.0029(4) -0.0015(4)
Fe1 0.0165(5) 0.0182(5) 0.0104(4) -0.0015(4) -0.0035(4) -0.0060(4)
O1 0.021(2) 0.016(2) 0.016(2) -0.0040(18) -0.0031(19) 0.0042(18)
O2 0.014(2) 0.016(2) 0.011(2) -0.0020(17) -0.0001(17) 0.0025(17)
N1 0.013(3) 0.012(3) 0.015(2) -0.003(2) 0.001(2) -0.004(2)
N2 0.017(3) 0.010(3) 0.025(3) -0.003(2) -0.009(2) -0.001(2)
N3 0.085(7) 0.082(7) 0.073(7) -0.008(5) -0.011(5) 0.033(6)
C1 0.018(3) 0.012(3) 0.013(3) 0.004(2) 0.000(3) 0.004(2)
C2 0.021(3) 0.011(3) 0.017(3) -0.007(2) -0.004(3) -0.001(2)
C3 0.016(3) 0.015(3) 0.009(3) -0.003(2) 0.000(2) -0.004(2)
C4 0.013(3) 0.018(3) 0.018(3) 0.002(3) -0.006(3) 0.004(2)
C5 0.018(3) 0.008(3) 0.016(3) -0.001(2) 0.000(3) 0.001(2)
C6 0.018(3) 0.027(4) 0.042(4) -0.007(3) -0.017(3) 0.002(3)
C7 0.017(3) 0.019(3) 0.027(4) -0.007(3) -0.005(3) 0.000(3)
C8 0.013(3) 0.007(3) 0.016(3) -0.002(2) -0.008(2) -0.003(2)
C9 0.014(3) 0.014(3) 0.014(3) -0.005(2) 0.001(2) -0.008(2)
C10 0.031(4) 0.015(3) 0.017(3) 0.003(3) -0.008(3) -0.007(3)
C11 0.041(4) 0.024(4) 0.015(4) 0.002(3) -0.003(3) -0.017(3)
C12 0.030(4) 0.032(4) 0.014(3) -0.003(3) 0.002(3) -0.015(3)
C13 0.012(3) 0.026(4) 0.021(4) 0.002(3) -0.008(3) -0.008(3)
C14 0.035(4) 0.037(4) 0.011(3) -0.002(3) -0.002(3) -0.022(3)
C15 0.016(3) 0.040(4) 0.035(4) -0.013(3) -0.003(3) -0.011(3)
C16 0.032(4) 0.032(4) 0.030(4) 0.003(3) -0.014(3) -0.009(3)
C17 0.043(4) 0.024(4) 0.013(3) -0.008(3) -0.003(3) -0.020(3)
C18 0.031(4) 0.017(3) 0.020(4) -0.004(3) -0.006(3) -0.009(3)
C19 0.058(6) 0.057(6) 0.045(6) -0.008(5) 0.001(5) -0.002(5)
C20 0.070(7) 0.056(6) 0.045(5) 0.006(4) -0.026(5) -0.019(5)

loop_
_atom_type_symbol
_atom_type_description
_atom_type_scat_dispersion_real
_atom_type_scat_dispersion_imag
_atom_type_scat_source
C C 0.0033 0.0016 'International Tables Vol C Tables 4.2.6.8 and 6.1.1.4'
H H 0.0000 0.0000 'International Tables Vol C Tables 4.2.6.8 and 6.1.1.4'
Cu Cu 0.3201 1.2651 'International Tables Vol C Tables 4.2.6.8 and 6.1.1.4'
Fe Fe 0.3463 0.8444 'International Tables Vol C Tables 4.2.6.8 and 6.1.1.4'
N N 0.0061 0.0033 'International Tables Vol C Tables 4.2.6.8 and 6.1.1.4'
O O 0.0106 0.0060 'International Tables Vol C Tables 4.2.6.8 and 6.1.1.4'

loop_
_geom_angle_atom_site_label_1
_geom_angle_atom_site_label_2
_geom_angle_atom_site_label_3
_geom_angle
_geom_angle_site_symmetry_1
_geom_angle_site_symmetry_3
N1 Cu1 N1 180.0 2_666 .
N1 Cu1 O2 90.60(18) 2_666 2_666
N1 Cu1 O2 89.40(18) . 2_666
N1 Cu1 O2 89.40(18) 2_666 .
N1 Cu1 O2 90.60(18) . .
O2 Cu1 O2 180.0 2_666 .
C9 Fe1 C13 41.5(3) . .
C9 Fe1 C14 105.9(2) . .
C13 Fe1 C14 115.3(3) . .
C9 Fe1 C15 116.7(3) . .
C13 Fe1 C15 149.6(3) . .
C14 Fe1 C15 40.7(3) . .
C9 Fe1 C18 126.9(3) . .
C13 Fe1 C18 106.3(3) . .
C14 Fe1 C18 40.4(3) . .
C15 Fe1 C18 67.9(3) . .
C9 Fe1 C10 40.9(3) . .
C13 Fe1 C10 69.0(3) . .
C14 Fe1 C10 128.3(3) . .
C15 Fe1 C10 109.0(3) . .
C18 Fe1 C10 165.9(3) . .
C9 Fe1 C12 69.3(2) . .
C13 Fe1 C12 41.2(3) . .
C14 Fe1 C12 149.8(3) . .
C15 Fe1 C12 168.4(3) . .
C18 Fe1 C12 117.4(3) . .
C10 Fe1 C12 68.4(3) . .
C9 Fe1 C16 151.2(3) . .
C13 Fe1 C16 167.1(3) . .
C14 Fe1 C16 68.7(3) . .
C15 Fe1 C16 40.7(3) . .
C18 Fe1 C16 68.2(3) . .
C10 Fe1 C16 119.2(3) . .
C12 Fe1 C16 129.8(3) . .
C9 Fe1 C17 165.7(3) . .
C13 Fe1 C17 127.9(3) . .
C14 Fe1 C17 68.2(2) . .
C15 Fe1 C17 68.0(3) . .
C18 Fe1 C17 40.4(3) . .
C10 Fe1 C17 152.7(3) . .
C12 Fe1 C17 108.9(3) . .
C16 Fe1 C17 40.5(3) . .
C9 Fe1 C11 68.2(3) . .
C13 Fe1 C11 68.4(3) . .
C14 Fe1 C11 167.2(3) . .
C15 Fe1 C11 130.6(3) . .
C18 Fe1 C11 152.1(3) . .
C10 Fe1 C11 40.0(3) . .
C12 Fe1 C11 40.4(3) . .
C16 Fe1 C11 110.7(3) . .
C17 Fe1 C11 120.2(3) . .
C8 O2 Cu1 99.5(3) . .
C5 N1 C1 115.3(5) . .
C5 N1 Cu1 123.7(4) . .
C1 N1 Cu1 120.9(4) . .
C3 N2 C6 121.5(5) . .
C3 N2 C7 120.6(5) . .
C6 N2 C7 117.3(5) . .
N1 C1 C2 124.5(6) . .
N1 C1 H1 117.8 . .
C2 C1 H1 117.8 . .
C1 C2 C3 119.0(5) . .
C1 C2 H2 120.5 . .
C3 C2 H2 120.5 . .
N2 C3 C4 122.2(5) . .
N2 C3 C2 120.9(5) . .
C4 C3 C2 116.9(5) . .
C5 C4 C3 118.8(5) . .
C5 C4 H4 120.6 . .
C3 C4 H4 120.6 . .
N1 C5 C4 125.3(5) . .
N1 C5 H5 117.3 . .
C4 C5 H5 117.3 . .
N2 C6 H6A 109.5 . .
N2 C6 H6B 109.5 . .
H6A C6 H6B 109.5 . .
N2 C6 H6C 109.5 . .
H6A C6 H6C 109.5 . .
H6B C6 H6C 109.5 . .
N2 C7 H7A 109.5 . .
N2 C7 H7B 109.5 . .
H7A C7 H7B 109.5 . .
N2 C7 H7C 109.5 . .
H7A C7 H7C 109.5 . .
H7B C7 H7C 109.5 . .
O1 C8 O2 122.6(5) . .
O1 C8 C9 120.0(5) . .
O2 C8 C9 117.5(5) . .
C10 C9 C13 108.1(5) . .
C10 C9 C8 124.8(6) . .
C13 C9 C8 127.1(6) . .
C10 C9 Fe1 70.6(4) . .
C13 C9 Fe1 70.0(3) . .
C8 C9 Fe1 123.5(4) . .
C11 C10 C9 108.3(6) . .
C11 C10 Fe1 70.9(4) . .
C9 C10 Fe1 68.5(3) . .
C11 C10 H10 125.9 . .
C9 C10 H10 125.9 . .
Fe1 C10 H10 125.9 . .
C10 C11 C12 108.8(7) . .
C10 C11 Fe1 69.1(4) . .
C12 C11 Fe1 69.0(4) . .
C10 C11 H11 125.6 . .
C12 C11 H11 125.6 . .
Fe1 C11 H11 125.6 . .
C11 C12 C13 107.6(6) . .
C11 C12 Fe1 70.6(4) . .
C13 C12 Fe1 69.0(4) . .
C11 C12 H12 126.2 . .
C13 C12 H12 126.2 . .
Fe1 C12 H12 126.2 . .
C9 C13 C12 107.2(6) . .
C9 C13 Fe1 68.6(3) . .
C12 C13 Fe1 69.8(4) . .
C9 C13 H13 126.4 . .
C12 C13 H13 126.4 . .
Fe1 C13 H13 126.4 . .
C18 C14 C15 107.5(6) . .
C18 C14 Fe1 70.0(4) . .
C15 C14 Fe1 69.8(4) . .
C18 C14 H14 126.3 . .
C15 C14 H14 126.3 . .
Fe1 C14 H14 126.3 . .
C14 C15 C16 108.5(6) . .
C14 C15 Fe1 69.6(4) . .
C16 C15 Fe1 69.9(4) . .
C14 C15 H15 125.8 . .
C16 C15 H15 125.8 . .
Fe1 C15 H15 125.8 . .
C17 C16 C15 107.2(7) . .
C17 C16 Fe1 69.9(4) . .
C15 C16 Fe1 69.4(4) . .
C17 C16 H16 126.4 . .
C15 C16 H16 126.4 . .
Fe1 C16 H16 126.4 . .
C18 C17 C16 108.2(6) . .
C18 C17 Fe1 69.5(4) . .
C16 C17 Fe1 69.7(4) . .
C18 C17 H17 125.9 . .
C16 C17 H17 125.9 . .
Fe1 C17 H17 125.9 . .
C14 C18 C17 108.5(7) . .
C14 C18 Fe1 69.6(4) . .
C17 C18 Fe1 70.1(4) . .
C14 C18 H18 125.7 . .
C17 C18 H18 125.7 . .
Fe1 C18 H18 125.7 . .
N3 C19 C20 179.5(11) . .
C19 C20 H20A 109.5 . .
C19 C20 H20B 109.5 . .
H20A C20 H20B 109.5 . .
C19 C20 H20C 109.5 . .
H20A C20 H20C 109.5 . .
H20B C20 H20C 109.5 . .

loop_
_geom_bond_atom_site_label_1
_geom_bond_atom_site_label_2
_geom_bond_distance
_geom_bond_site_symmetry_2
Cu1 N1 1.976(4) 2_666
Cu1 N1 1.976(4) .
Cu1 O2 2.022(4) 2_666
Cu1 O2 2.022(4) .
Fe1 C9 2.015(5) .
Fe1 C13 2.034(6) .
Fe1 C14 2.037(7) .
Fe1 C15 2.040(7) .
Fe1 C18 2.042(6) .
Fe1 C10 2.043(6) .
Fe1 C12 2.044(7) .
Fe1 C16 2.047(7) .
Fe1 C17 2.049(6) .
Fe1 C11 2.067(7) .
O1 C8 1.248(7) .
O2 C8 1.285(7) .
N1 C5 1.349(8) .
N1 C1 1.351(8) .
N2 C3 1.360(7) .
N2 C6 1.437(7) .
N2 C7 1.463(8) .
N3 C19 1.147(12) .
C1 C2 1.380(9) .
C1 H1 0.9500 .
C2 C3 1.418(8) .
C2 H2 0.9500 .
C3 C4 1.406(8) .
C4 C5 1.374(9) .
C4 H4 0.9500 .
C5 H5 0.9500 .
C6 H6A 0.9800 .
C6 H6B 0.9800 .
C6 H6C 0.9800 .
C7 H7A 0.9800 .
C7 H7B 0.9800 .
C7 H7C 0.9800 .
C8 C9 1.483(8) .
C9 C10 1.419(9) .
C9 C13 1.433(9) .
C10 C11 1.405(10) .
C10 H10 1.0000 .
C11 C12 1.420(10) .
C11 H11 1.0000 .
C12 C13 1.434(9) .
C12 H12 1.0000 .
C13 H13 1.0000 .
C14 C18 1.410(10) .
C14 C15 1.418(11) .
C14 H14 1.0000 .
C15 C16 1.421(11) .
C15 H15 1.0000 .
C16 C17 1.417(11) .
C16 H16 1.0000 .
C17 C18 1.411(10) .
C17 H17 1.0000 .
C18 H18 1.0000 .
C19 C20 1.430(13) .
C20 H20A 0.9800 .
C20 H20B 0.9800 .
C20 H20C 0.9800 .

loop_
_geom_torsion_atom_site_label_1
_geom_torsion_atom_site_label_2
_geom_torsion_atom_site_label_3
_geom_torsion_atom_site_label_4
_geom_torsion
_geom_torsion_site_symmetry_1
_geom_torsion_site_symmetry_2
_geom_torsion_site_symmetry_3
_geom_torsion_site_symmetry_4
C5 N1 C1 C2 -2.6(8) . . . .
Cu1 N1 C1 C2 174.6(5) . . . .
N1 C1 C2 C3 1.4(9) . . . .
C6 N2 C3 C4 6.8(9) . . . .
C7 N2 C3 C4 177.9(6) . . . .
C6 N2 C3 C2 -174.2(6) . . . .
C7 N2 C3 C2 -3.1(9) . . . .
C1 C2 C3 N2 -177.2(6) . . . .
C1 C2 C3 C4 1.8(8) . . . .
N2 C3 C4 C5 175.4(6) . . . .
C2 C3 C4 C5 -3.6(8) . . . .
C1 N1 C5 C4 0.6(9) . . . .
Cu1 N1 C5 C4 -176.6(5) . . . .
C3 C4 C5 N1 2.6(9) . . . .
Cu1 O2 C8 O1 3.6(6) . . . .
Cu1 O2 C8 C9 -176.3(4) . . . .
O1 C8 C9 C10 -5.2(9) . . . .
O2 C8 C9 C10 174.7(5) . . . .
O1 C8 C9 C13 177.1(5) . . . .
O2 C8 C9 C13 -3.0(8) . . . .
O1 C8 C9 Fe1 -93.8(6) . . . .
O2 C8 C9 Fe1 86.1(6) . . . .
C13 C9 C10 C11 0.2(7) . . . .
C8 C9 C10 C11 -177.9(5) . . . .
Fe1 C9 C10 C11 -60.0(5) . . . .
C13 C9 C10 Fe1 60.2(4) . . . .
C8 C9 C10 Fe1 -117.9(5) . . . .
C9 C10 C11 C12 0.9(8) . . . .
Fe1 C10 C11 C12 -57.6(5) . . . .
C9 C10 C11 Fe1 58.5(4) . . . .
C10 C11 C12 C13 -1.7(8) . . . .
Fe1 C11 C12 C13 -59.3(5) . . . .
C10 C11 C12 Fe1 57.7(5) . . . .
C10 C9 C13 C12 -1.2(6) . . . .
C8 C9 C13 C12 176.8(5) . . . .
Fe1 C9 C13 C12 59.4(4) . . . .
C10 C9 C13 Fe1 -60.6(4) . . . .
C8 C9 C13 Fe1 117.4(6) . . . .
C11 C12 C13 C9 1.8(7) . . . .
Fe1 C12 C13 C9 -58.6(4) . . . .
C11 C12 C13 Fe1 60.3(5) . . . .
C18 C14 C15 C16 -0.8(7) . . . .
Fe1 C14 C15 C16 59.3(5) . . . .
C18 C14 C15 Fe1 -60.1(4) . . . .
C14 C15 C16 C17 0.8(8) . . . .
Fe1 C15 C16 C17 59.9(5) . . . .
C14 C15 C16 Fe1 -59.0(5) . . . .
C15 C16 C17 C18 -0.5(8) . . . .
Fe1 C16 C17 C18 59.0(5) . . . .
C15 C16 C17 Fe1 -59.6(5) . . . .
C15 C14 C18 C17 0.5(7) . . . .
Fe1 C14 C18 C17 -59.5(4) . . . .
C15 C14 C18 Fe1 59.9(4) . . . .
C16 C17 C18 C14 0.0(8) . . . .
Fe1 C17 C18 C14 59.1(4) . . . .
C16 C17 C18 Fe1 -59.1(5) . . . .
